data_4349719
loop_
_publ_author_name
'Liu, Yu-Ling'
'Zhang, Wen'

_publ_section_title
;
 Cation-templated cyanometallate-based supramolecular rectangular cage
 compounds showing dielectric transitions
;
_journal_issue 8
_journal_name_full 'Inorganic Chemistry Frontiers'
_journal_page_first 1304
_journal_paper_doi 10.1039/C7QI00218A
_journal_volume 4
_journal_year 2017
_chemical_formula_moiety '2(C3 H0.50 Cd0.50 Cl Co0.50 N3), 2(C3 H5 N2)'
_chemical_formula_sum 'C12 H11 Cd Cl2 Co N10'
_chemical_formula_weight 537.55
_space_group_crystal_system tetragonal
_space_group_IT_number 129
_space_group_name_Hall '-P 4a 2a'
_space_group_name_H-M_alt 'P 4/n m m :2'
_atom_sites_solution_hydrogens difmap
_audit_creation_method SHELXL-2014/7
_audit_update_record
;
2017-02-20 deposited with the CCDC.
2017-06-05 downloaded from the CCDC.
;
_cell_angle_alpha 90
_cell_angle_beta 90
_cell_angle_gamma 90
_cell_formula_units_Z 4
_cell_length_a 15.186(7)
_cell_length_b 15.186(7)
_cell_length_c 8.659(6)
_cell_measurement_reflns_used 643
_cell_measurement_temperature 113(2)
_cell_measurement_theta_max 27.4855
_cell_measurement_theta_min 1.8962
_cell_volume 1996.9(19)
_computing_structure_refinement 'SHELXL-2014/7 (Sheldrick, 2014)'
_diffrn_ambient_temperature 113(2)
_diffrn_measured_fraction_theta_full 0.992
_diffrn_measured_fraction_theta_max 0.994
_diffrn_measurement_device_type 'Saturn724+ (4x4 bin mode)'
_diffrn_measurement_method CCD_Profile_fitting
_diffrn_radiation_type MoK\a
_diffrn_radiation_wavelength 0.71073
_diffrn_reflns_av_R_equivalents 0.0508
_diffrn_reflns_av_unetI/netI 0.0232
_diffrn_reflns_Laue_measured_fraction_full 0.992
_diffrn_reflns_Laue_measured_fraction_max 0.994
_diffrn_reflns_limit_h_max 19
_diffrn_reflns_limit_h_min -19
_diffrn_reflns_limit_k_max 18
_diffrn_reflns_limit_k_min -19
_diffrn_reflns_limit_l_max 11
_diffrn_reflns_limit_l_min -11
_diffrn_reflns_number 13988
_diffrn_reflns_point_group_measured_fraction_full 0.992
_diffrn_reflns_point_group_measured_fraction_max 0.994
_diffrn_reflns_theta_full 25.242
_diffrn_reflns_theta_max 27.474
_diffrn_reflns_theta_min 1.896
_exptl_absorpt_coefficient_mu 2.181
_exptl_crystal_colour pale-yellow
_exptl_crystal_density_diffrn 1.788
_exptl_crystal_description plate
_exptl_crystal_F_000 880
_refine_diff_density_max 2.835
_refine_diff_density_min -3.143
_refine_diff_density_rms 0.299
_refine_ls_extinction_method none
_refine_ls_goodness_of_fit_ref 1.248
_refine_ls_hydrogen_treatment constr
_refine_ls_matrix_type full
_refine_ls_number_parameters 97
_refine_ls_number_reflns 1288
_refine_ls_number_restraints 150
_refine_ls_restrained_S_all 1.267
_refine_ls_R_factor_all 0.0737
_refine_ls_R_factor_gt 0.0666
_refine_ls_shift/su_max 0.000
_refine_ls_shift/su_mean 0.000
_refine_ls_structure_factor_coef Fsqd
_refine_ls_weighting_details 'w=1/[\s^2^(Fo^2^)+(0.0989P)^2^+21.6216P] where P=(Fo^2^+2Fc^2^)/3'
_refine_ls_weighting_scheme calc
_refine_ls_wR_factor_gt 0.1842
_refine_ls_wR_factor_ref 0.2042
_reflns_Friedel_coverage 0.000
_reflns_number_gt 1236
_reflns_number_total 1288
_reflns_threshold_expression 'I > 2\s(I)'
_cod_data_source_file c7qi00218a2.cif
_cod_data_source_block 2-113K
_cod_original_cell_volume 1997(2)
_cod_original_sg_symbol_H-M 'P 4/n m m'
_cod_database_code 4349719
_shelx_shelxl_version_number 2014/7
_shelx_space_group_comment
;
The symmetry employed for this shelxl refinement is uniquely defined
by the following loop, which should always be used as a source of
symmetry information in preference to the above space-group names.
They are only intended as comments.
;

loop_
_space_group_symop_operation_xyz
'x, y, z'
'-x+1/2, -y+1/2, z'
'-y+1/2, x, z'
'y, -x+1/2, z'
'-x, y+1/2, -z'
'x+1/2, -y, -z'
'y+1/2, x+1/2, -z'
'-y, -x, -z'
'-x, -y, -z'
'x-1/2, y-1/2, -z'
'y-1/2, -x, -z'
'-y, x-1/2, -z'
'x, -y-1/2, z'
'-x-1/2, y, z'
'-y-1/2, -x-1/2, z'
'y, x, z'

loop_
_atom_site_label
_atom_site_type_symbol
_atom_site_fract_x
_atom_site_fract_y
_atom_site_fract_z
_atom_site_U_iso_or_equiv
_atom_site_adp_type
_atom_site_occupancy
_atom_site_site_symmetry_order
_atom_site_calc_flag
_atom_site_refinement_flags_posn
_atom_site_refinement_flags_adp
_atom_site_refinement_flags_occupancy
Cd1 Cd 0.0000 0.0000 1.0000 0.0074(4) Uani 1 4 d S T P
Co1 Co 0.2500 -0.2500 1.0000 0.0062(5) Uani 1 8 d S TU P
Co2 Co 0.2500 0.2500 1.0557(2) 0.0062(5) Uani 1 8 d S TU P
Cl1 Cl -0.02886(12) -0.02886(12) 1.2891(3) 0.0282(6) Uani 1 2 d S T P
N1 N 0.2500 -0.2500 0.6491(12) 0.0092(11) Uani 1 4 d S TU P
H1 H 0.2500 -0.2500 0.5000 0.011 Uiso 1 8 d R U P
N2 N 0.1082(3) -0.1082(3) 1.0000 0.0088(8) Uani 1 2 d S TU P
N3 N 0.1077(3) 0.1077(3) 1.0547(7) 0.0085(8) Uani 1 2 d S TU P
N4 N 0.2500 0.2500 1.4066(15) 0.0079(12) Uani 1 8 d S TU P
N5 N 0.2500 0.2500 0.7034(16) 0.0085(12) Uani 1 8 d DS TU P
H2 H 0.2500 0.2500 0.5939 0.010 Uiso 1 8 d DR U P
C1 C 0.2500 -0.2500 0.7797(14) 0.0070(7) Uani 1 4 d S TU P
C2 C 0.1612(4) -0.1612(4) 1.0000 0.0076(6) Uani 1 2 d S TU P
C3 C 0.1612(4) 0.1612(4) 1.0548(9) 0.0076(6) Uani 1 2 d S TU P
C4 C 0.2500 0.2500 1.2758(18) 0.0066(7) Uani 1 8 d S TU P
C5 C 0.2500 0.2500 0.8350(17) 0.0068(7) Uani 1 8 d S TU P
C8 C 0.5121(8) 0.2500 0.2960(14) 0.0431(17) Uani 1 2 d DS TU P
H8A H 0.5162 0.2655 0.1889 0.052 Uiso 0.5 1 d R U P
C6 C 0.4992(7) 0.2500 0.5381(17) 0.0437(17) Uani 1 2 d DS TU P
H6B H 0.4930 0.2710 0.6420 0.052 Uiso 0.5 1 d R U P
N6 N 0.5130(11) 0.1705(6) 0.3649(15) 0.0434(17) Uani 0.5 1 d D U P
H6A H 0.5137 0.1219 0.3062 0.052 Uiso 0.5 1 d R U P
N7 N 0.5061(9) 0.1639(3) 0.5169(14) 0.0438(17) Uani 0.5 1 d D U P
H7A H 0.5073 0.1171 0.5800 0.053 Uiso 0.5 1 d R U P
C7 C 0.5031(11) 0.3076(8) 0.4169(11) 0.0434(17) Uani 0.5 1 d D U P
H7B H 0.5025 0.3705 0.4169 0.052 Uiso 0.5 1 d R U P

loop_
_atom_site_aniso_label
_atom_site_aniso_U_11
_atom_site_aniso_U_22
_atom_site_aniso_U_33
_atom_site_aniso_U_23
_atom_site_aniso_U_13
_atom_site_aniso_U_12
Cd1 0.0063(4) 0.0063(4) 0.0096(5) -0.00034(18) -0.00034(18) 0.0001(2)
Co1 0.0063(6) 0.0063(6) 0.0059(9) 0.000 0.000 0.000
Co2 0.0067(6) 0.0067(6) 0.0053(9) 0.000 0.000 0.000
Cl1 0.0362(9) 0.0362(9) 0.0124(10) 0.0043(6) 0.0043(6) -0.0121(12)
N1 0.0093(17) 0.0095(17) 0.0089(17) 0.000 0.000 0.000
N2 0.0087(10) 0.0087(10) 0.0091(14) -0.0005(9) -0.0005(9) 0.0004(12)
N3 0.0087(10) 0.0087(10) 0.0081(14) -0.0001(9) -0.0001(9) 0.0001(12)
N4 0.0085(15) 0.0085(15) 0.007(2) 0.000 0.000 0.000
N5 0.0092(16) 0.0092(16) 0.007(2) 0.000 0.000 0.000
C1 0.0071(11) 0.0069(11) 0.0068(12) 0.000 0.000 0.000
C2 0.0077(8) 0.0077(8) 0.0076(12) -0.0003(6) -0.0003(6) 0.0001(9)
C3 0.0079(8) 0.0079(8) 0.0069(12) -0.0001(7) -0.0001(7) 0.0004(9)
C4 0.0071(9) 0.0071(9) 0.0058(13) 0.000 0.000 0.000
C5 0.0073(9) 0.0073(9) 0.0058(13) 0.000 0.000 0.000
C8 0.040(3) 0.049(3) 0.040(3) 0.000 -0.003(3) 0.000
C6 0.041(3) 0.050(3) 0.040(3) 0.000 -0.003(3) 0.000
N6 0.041(3) 0.049(3) 0.040(3) 0.0000(7) -0.003(3) 0.0000(7)
N7 0.041(3) 0.050(3) 0.040(3) 0.0000(8) -0.003(3) 0.0001(8)
C7 0.041(3) 0.049(3) 0.040(3) 0.0000(7) -0.003(3) -0.0001(7)

loop_
_atom_type_symbol
_atom_type_description
_atom_type_scat_dispersion_real
_atom_type_scat_dispersion_imag
_atom_type_scat_source
C C 0.0033 0.0016 'International Tables Vol C Tables 4.2.6.8 and 6.1.1.4'
H H 0.0000 0.0000 'International Tables Vol C Tables 4.2.6.8 and 6.1.1.4'
Cd Cd -0.8075 1.2024 'International Tables Vol C Tables 4.2.6.8 and 6.1.1.4'
Cl Cl 0.1484 0.1585 'International Tables Vol C Tables 4.2.6.8 and 6.1.1.4'
Co Co 0.3494 0.9721 'International Tables Vol C Tables 4.2.6.8 and 6.1.1.4'
N N 0.0061 0.0033 'International Tables Vol C Tables 4.2.6.8 and 6.1.1.4'
O O 0.0106 0.0060 'International Tables Vol C Tables 4.2.6.8 and 6.1.1.4'

loop_
_geom_angle_atom_site_label_1
_geom_angle_atom_site_label_2
_geom_angle_atom_site_label_3
_geom_angle
_geom_angle_site_symmetry_1
_geom_angle_site_symmetry_3
N2 Cd1 N2 180.0 9_557 .
N2 Cd1 N3 90.000(1) 9_557 9_557
N2 Cd1 N3 90.000(1) . 9_557
N2 Cd1 N3 90.000(1) 9_557 .
N2 Cd1 N3 90.000(1) . .
N3 Cd1 N3 180.00(17) 9_557 .
N2 Cd1 Cl1 90.0 9_557 .
N2 Cd1 Cl1 90.0 . .
N3 Cd1 Cl1 87.65(17) 9_557 .
N3 Cd1 Cl1 92.35(17) . .
N2 Cd1 Cl1 90.0 9_557 9_557
N2 Cd1 Cl1 90.0 . 9_557
N3 Cd1 Cl1 92.35(17) 9_557 9_557
N3 Cd1 Cl1 87.65(17) . 9_557
Cl1 Cd1 Cl1 180.0 . 9_557
C2 Co1 C2 90.000(1) . 12_557
C2 Co1 C2 90.000(1) . 11_657
C2 Co1 C2 180.0(2) 12_557 11_657
C2 Co1 C2 180.0 . 2_545
C2 Co1 C2 90.000(1) 12_557 2_545
C2 Co1 C2 90.000(1) 11_657 2_545
C2 Co1 C1 90.0 . .
C2 Co1 C1 90.000(2) 12_557 .
C2 Co1 C1 90.000(1) 11_657 .
C2 Co1 C1 90.0 2_545 .
C2 Co1 C1 90.0 . 11_657
C2 Co1 C1 90.000(1) 12_557 11_657
C2 Co1 C1 90.000(1) 11_657 11_657
C2 Co1 C1 90.0 2_545 11_657
C1 Co1 C1 180.0 . 11_657
C4 Co2 C3 90.2(2) . 2
C4 Co2 C3 90.2(2) . 4
C3 Co2 C3 89.999(3) 2 4
C4 Co2 C3 90.2(2) . 3
C3 Co2 C3 89.999(4) 2 3
C3 Co2 C3 179.5(5) 4 3
C4 Co2 C3 90.2(2) . .
C3 Co2 C3 179.5(5) 2 .
C3 Co2 C3 89.999(5) 4 .
C3 Co2 C3 89.999(4) 3 .
C4 Co2 C5 180.0 . .
C3 Co2 C5 89.8(2) 2 .
C3 Co2 C5 89.8(2) 4 .
C3 Co2 C5 89.8(2) 3 .
C3 Co2 C5 89.8(2) . .
C1 N1 H1 180.0 . .
C2 N2 Cd1 180.0(6) . .
C3 N3 Cd1 168.5(6) . .
C5 N5 H2 180.0 . .
N1 C1 Co1 180.0 . .
N2 C2 Co1 180.0(7) . .
N3 C3 Co2 179.8(7) . .
N4 C4 Co2 180.0 . .
N5 C5 Co2 180.0 . .
N6 C8 N6 127.4(15) . 13_565
N6 C8 C7 103.6(12) . .
N6 C8 C7 24.6(8) 13_565 .
N6 C8 C7 24.6(8) . 13_565
N6 C8 C7 103.6(12) 13_565 13_565
C7 C8 C7 79.3(13) . 13_565
N6 C8 H8A 130.4 . .
N6 C8 H8A 102.0 13_565 .
C7 C8 H8A 126.1 . .
C7 C8 H8A 154.3 13_565 .
N7 C6 N7 161.6(16) 13_565 .
N7 C6 C7 121.4(13) 13_565 13_565
N7 C6 C7 42.2(6) . 13_565
N7 C6 C7 42.2(6) 13_565 .
N7 C6 C7 121.4(13) . .
C7 C6 C7 79.5(13) 13_565 .
N7 C6 N6 43.0(6) 13_565 13_565
N7 C6 N6 120.0(11) . 13_565
C7 C6 N6 78.4(10) 13_565 13_565
C7 C6 N6 3.8(10) . 13_565
N7 C6 N6 120.0(11) 13_565 .
N7 C6 N6 43.0(6) . .
C7 C6 N6 3.8(10) 13_565 .
C7 C6 N6 78.4(10) . .
N6 C6 N6 77.1(7) 13_565 .
N7 C6 H6B 79.1 13_565 .
N7 C6 H6B 117.8 . .
C7 C6 H6B 159.5 13_565 .
C7 C6 H6B 120.8 . .
N6 C6 H6B 122.0 13_565 .
N6 C6 H6B 160.8 . .
C7 N6 N7 41.5(11) 13_565 .
C7 N6 C8 80.1(6) 13_565 .
N7 N6 C8 120.5(12) . .
C7 N6 C6 9(2) 13_565 .
N7 N6 C6 43.0(6) . .
C8 N6 C6 77.5(9) . .
C7 N6 H6A 156.4 13_565 .
N7 N6 H6A 120.1 . .
C8 N6 H6A 119.2 . .
C6 N6 H6A 162.5 . .
C7 N7 N6 23.3(9) 13_565 .
C7 N7 C6 71.3(4) 13_565 .
N6 N7 C6 94.0(11) . .
C7 N7 H7A 154.1 13_565 .
N6 N7 H7A 131.6 . .
C6 N7 H7A 134.4 . .
N6 C7 N7 115.2(15) 13_565 13_565
N6 C7 C6 167(3) 13_565 .
N7 C7 C6 66.5(4) 13_565 .
N6 C7 C8 75.4(5) 13_565 .
N7 C7 C8 164.3(16) 13_565 .
C6 C7 C8 100.5(13) . .
N6 C7 C7 125.0(8) 13_565 13_565
N7 C7 C7 116.5(7) 13_565 13_565
C6 C7 C7 50.2(7) . 13_565
C8 C7 C7 50.4(7) . 13_565
N6 C7 H7B 55.2 13_565 .
N7 C7 H7B 63.5 13_565 .
C6 C7 H7B 129.7 . .
C8 C7 H7B 129.7 . .
C7 C7 H7B 179.4 13_565 .

loop_
_geom_bond_atom_site_label_1
_geom_bond_atom_site_label_2
_geom_bond_distance
_geom_bond_site_symmetry_2
Cd1 N2 2.324(7) 9_557
Cd1 N2 2.324(7) .
Cd1 N3 2.362(7) 9_557
Cd1 N3 2.362(7) .
Cd1 Cl1 2.579(3) .
Cd1 Cl1 2.579(3) 9_557
Co1 C2 1.906(8) .
Co1 C2 1.906(8) 12_557
Co1 C2 1.906(8) 11_657
Co1 C2 1.906(8) 2_545
Co1 C1 1.908(12) .
Co1 C1 1.908(12) 11_657
Co2 C4 1.906(16) .
Co2 C3 1.908(8) 2
Co2 C3 1.908(8) 4
Co2 C3 1.908(8) 3
Co2 C3 1.908(8) .
Co2 C5 1.911(15) .
N1 C1 1.131(16) .
N1 H1 1.2911 .
N2 C2 1.138(11) .
N3 C3 1.147(10) .
N4 C4 1.13(2) .
N5 C5 1.14(2) .
N5 H2 0.9477 .
C8 N6 1.346(3) .
C8 N6 1.346(3) 13_565
C8 C7 1.371(2) .
C8 C7 1.371(2) 13_565
C8 H8A 0.9587 .
C6 N7 1.324(3) 13_565
C6 N7 1.325(3) .
C6 C7 1.368(3) 13_565
C6 C7 1.368(3) .
C6 N6 1.936(17) 13_565
C6 N6 1.936(17) .
C6 H6B 0.9586 .
N6 C7 0.579(17) 13_565
N6 N7 1.324(5) .
N6 H6A 0.8971 .
N7 C7 0.969(14) 13_565
N7 H7A 0.8974 .
C7 N6 0.579(17) 13_565
C7 N7 0.969(14) 13_565
C7 C7 1.75(2) 13_565
C7 H7B 0.9562 .

loop_
_geom_hbond_atom_site_label_D
_geom_hbond_atom_site_label_H
_geom_hbond_atom_site_label_A
_geom_hbond_distance_DH
_geom_hbond_distance_HA
_geom_hbond_distance_DA
_geom_hbond_angle_DHA
_geom_hbond_site_symmetry_A
N7 H7A Cl1 0.90 1.84 2.704(10) 161.3 11_657
N6 H6A Cl1 0.90 2.31 3.108(10) 148.8 3_554
N5 H2 N4 0.95 1.62 2.570(19) 180.0 1_554

loop_
_geom_torsion_atom_site_label_1
_geom_torsion_atom_site_label_2
_geom_torsion_atom_site_label_3
_geom_torsion_atom_site_label_4
_geom_torsion
_geom_torsion_site_symmetry_1
_geom_torsion_site_symmetry_4
N6 C8 N6 C7 16(4) 13_565 13_565
C7 C8 N6 C7 9(2) . 13_565
N6 C8 N6 N7 7(3) 13_565 .
C7 C8 N6 N7 -0.1(18) . .
C7 C8 N6 N7 -9(2) 13_565 .
N6 C8 N6 C6 7(2) 13_565 .
C7 C8 N6 C6 0.5(8) . .
C7 C8 N6 C6 -9(2) 13_565 .
C8 N6 N7 C7 14(3) . 13_565
C6 N6 N7 C7 13(3) . 13_565
C7 N6 N7 C6 -13(3) 13_565 .
C8 N6 N7 C6 0.9(18) . .
N7 C6 N7 C7 -31(6) 13_565 13_565
C7 C6 N7 C7 -7.0(13) . 13_565
N6 C6 N7 C7 -11.1(19) 13_565 13_565
N6 C6 N7 C7 -5.5(15) . 13_565
N7 C6 N7 N6 -25(5) 13_565 .
C7 C6 N7 N6 5.5(15) 13_565 .
C7 C6 N7 N6 -1.5(17) . .
N6 C6 N7 N6 -5.6(12) 13_565 .
N7 C6 C7 N6 101(8) 13_565 13_565
N7 C6 C7 N6 -68(7) . 13_565
C7 C6 C7 N6 -73(7) 13_565 13_565
N6 C6 C7 N6 -70(7) . 13_565
N7 C6 C7 N7 -169(2) . 13_565
C7 C6 C7 N7 -173.9(11) 13_565 13_565
N6 C6 C7 N7 -101(8) 13_565 13_565
N6 C6 C7 N7 -170.2(17) . 13_565
N7 C6 C7 C8 171(2) 13_565 .
N7 C6 C7 C8 1.5(15) . .
C7 C6 C7 C8 -3.2(14) 13_565 .
N6 C6 C7 C8 70(7) 13_565 .
N6 C6 C7 C8 0.5(8) . .
N7 C6 C7 C7 173.9(11) 13_565 13_565
N7 C6 C7 C7 4.8(9) . 13_565
N6 C6 C7 C7 73(7) 13_565 13_565
N6 C6 C7 C7 3.7(10) . 13_565
N6 C8 C7 N6 167(3) . 13_565
C7 C8 C7 N6 171(2) 13_565 13_565
N6 C8 C7 N7 33(7) . 13_565
N6 C8 C7 N7 -134(8) 13_565 13_565
C7 C8 C7 N7 37(7) 13_565 13_565
N6 C8 C7 C6 -0.7(11) . .
N6 C8 C7 C6 -167(3) 13_565 .
C7 C8 C7 C6 3.2(14) 13_565 .
N6 C8 C7 C7 -4.0(10) . 13_565
N6 C8 C7 C7 -171(2) 13_565 13_565
